data_2102617
loop_
_publ_author_name
'G\"orbitz, Carl Henrik'

_publ_section_title
;
 A crystallographic titration of the dipeptide
 <small>L</small>-isoleucyl-<small>L</small>-isoleucine
;
_journal_issue 5
_journal_name_full 'Acta Crystallographica Section B'
_journal_page_first 569
_journal_page_last 577
_journal_paper_doi 10.1107/S0108768104014569
_journal_volume 60
_journal_year 2004
_chemical_formula_sum 'C12 H28 N2 O5'
_chemical_formula_weight 280.36
_chemical_name_systematic
;
 L-Isoleucyl-L-isoleucine dihydrate
;
_space_group_IT_number 19
_symmetry_cell_setting orthorhombic
_symmetry_space_group_name_Hall 'P 2ac 2ab'
_symmetry_space_group_name_H-M 'P 21 21 21'
_atom_sites_solution_hydrogens geom
_atom_sites_solution_primary direct
_atom_sites_solution_secondary difmap
_audit_creation_method SHELXL-97
_cell_angle_alpha 90.00
_cell_angle_beta 90.00
_cell_angle_gamma 90.00
_cell_formula_units_Z 4
_cell_length_a 7.6341(3)
_cell_length_b 12.5335(6)
_cell_length_c 16.3923(7)
_cell_measurement_reflns_used 14734
_cell_measurement_temperature 105(2)
_cell_measurement_theta_max 34.97
_cell_measurement_theta_min 2.05
_cell_volume 1568.45(12)
_computing_cell_refinement 'SAINT (Bruker, 2001)'
_computing_data_collection 'SMART (Bruker, 1998)'
_computing_data_reduction 'SAINT (Bruker, 2001)'
_computing_molecular_graphics 'SHELXTL (Bruker, 2000)'
_computing_publication_material 'SHELXTL (Bruker, 2000)'
_computing_structure_refinement 'SHELXTL (Bruker, 2000)'
_computing_structure_solution 'SHELXTL (Bruker, 2000)'
_diffrn_ambient_temperature 105(2)
_diffrn_detector_area_resol_mean 8.3
_diffrn_measured_fraction_theta_full 1.000
_diffrn_measured_fraction_theta_max 1.000
_diffrn_measurement_device_type 'Siemens SMART CCD diffractometer'
_diffrn_measurement_method 'Sets of exposures each taken over 0.3\% \w rotation'
_diffrn_radiation_monochromator graphite
_diffrn_radiation_source 'fine-focus sealed tube'
_diffrn_radiation_type MoK\a
_diffrn_radiation_wavelength 0.71073
_diffrn_reflns_av_R_equivalents 0.0219
_diffrn_reflns_av_sigmaI/netI 0.0201
_diffrn_reflns_limit_h_max 12
_diffrn_reflns_limit_h_min -12
_diffrn_reflns_limit_k_max 20
_diffrn_reflns_limit_k_min -19
_diffrn_reflns_limit_l_max 26
_diffrn_reflns_limit_l_min -26
_diffrn_reflns_number 21646
_diffrn_reflns_theta_full 34.97
_diffrn_reflns_theta_max 34.97
_diffrn_reflns_theta_min 2.05
_diffrn_standards_decay_% 0
_exptl_absorpt_coefficient_mu 0.091
_exptl_absorpt_correction_T_max 0.978
_exptl_absorpt_correction_T_min 0.848
_exptl_absorpt_correction_type empirical
_exptl_absorpt_process_details 'SADABS (Sheldrick, 1996)'
_exptl_crystal_colour Colourless
_exptl_crystal_density_diffrn 1.187
_exptl_crystal_density_meas ?
_exptl_crystal_density_method .
_exptl_crystal_description Block
_exptl_crystal_F_000 616
_exptl_crystal_size_max 1.10
_exptl_crystal_size_mid 0.45
_exptl_crystal_size_min 0.25
_refine_diff_density_max 0.315
_refine_diff_density_min -0.160
_refine_ls_abs_structure_details 'Flack H D (1983), Acta Cryst. A39, 876-881'
_refine_ls_abs_structure_Flack -0.2(4)
_refine_ls_extinction_method none
_refine_ls_goodness_of_fit_ref 1.048
_refine_ls_hydrogen_treatment mixed
_refine_ls_matrix_type full
_refine_ls_number_parameters 210
_refine_ls_number_reflns 6861
_refine_ls_number_restraints 0
_refine_ls_restrained_S_all 1.048
_refine_ls_R_factor_all 0.0333
_refine_ls_R_factor_gt 0.0294
_refine_ls_shift/su_max 0.001
_refine_ls_shift/su_mean 0.000
_refine_ls_structure_factor_coef Fsqd
_refine_ls_weighting_details 'calc w=1/[\s^2^(Fo^2^)+(0.0556P)^2^] where P=(Fo^2^+2Fc^2^)/3'
_refine_ls_weighting_scheme calc
_refine_ls_wR_factor_gt 0.0782
_refine_ls_wR_factor_ref 0.0795
_reflns_number_gt 6294
_reflns_number_total 6861
_reflns_threshold_expression >2sigma(I)
_cod_data_source_file de5006.cif
_cod_data_source_block IIz
_cod_depositor_comments
;
The following automatic conversions were performed:
'_symmetry_cell_setting' value 'Orthorhombic' changed to 'orthorhombic'
according to '/home/saulius/struct/CIF-dictionaries/cif_core.dic'
dictionary named 'cif_core.dic' version 2.4.1 from 2010-06-29.

Automatic conversion script
Id: cif_fix_enum 1527 2010-12-29 10:47:43Z saulius 

The following automatic conversions were performed:

'_symmetry_cell_setting' value 'Orthorhombic' changed to
'orthorhombic' according to
/home/saulius/struct/CIF-dictionaries/cif_core.dic dictionary named
'cif_core.dic' version 2.4.1 from 2010-06-29.

Automatic conversion script
Id: cif_fix_values 1715 2011-07-08 13:25:40Z adriana 
;
_cod_database_code 2102617

loop_
_symmetry_equiv_pos_as_xyz
'x, y, z'
'-x+1/2, -y, z+1/2'
'-x, y+1/2, -z+1/2'
'x+1/2, -y+1/2, -z'

loop_
_atom_site_label
_atom_site_fract_x
_atom_site_fract_y
_atom_site_fract_z
_atom_site_U_iso_or_equiv
_atom_site_adp_type
_atom_site_calc_flag
_atom_site_refinement_flags
_atom_site_occupancy
_atom_site_type_symbol
O1 -0.18949(6) 0.31325(5) 0.13844(4) 0.02743(11) Uani d . 1 O
O2 -0.14950(6) 0.59732(4) 0.32756(4) 0.02499(11) Uani d . 1 O
O3 -0.43548(6) 0.56597(4) 0.34837(3) 0.02264(10) Uani d . 1 O
N1 0.15324(7) 0.28687(4) 0.09050(3) 0.01639(9) Uani d . 1 N
H1 0.1437(14) 0.2271(9) 0.1236(6) 0.025 Uiso d . 1 H
H2 0.2598(15) 0.2909(9) 0.0796(6) 0.025 Uiso d . 1 H
H3 0.0938(14) 0.2774(9) 0.0435(6) 0.025 Uiso d . 1 H
N2 -0.10005(6) 0.42103(4) 0.24256(3) 0.01724(9) Uani d . 1 N
H4 -0.0199(13) 0.4565(9) 0.2636(6) 0.021 Uiso d . 1 H
C1 0.09904(7) 0.38781(4) 0.13158(3) 0.01466(9) Uani d . 1 C
H11 0.1826(9) 0.40556(19) 0.1719(4) 0.018 Uiso calc R 1 H
C2 0.09039(8) 0.47867(5) 0.06779(4) 0.01819(10) Uani d . 1 C
H21 0.0151(8) 0.4552(3) 0.0244(5) 0.022 Uiso calc R 1 H
C3 0.01044(10) 0.58070(5) 0.10372(5) 0.02514(13) Uani d . 1 C
H31 -0.1114(10) 0.56710(19) 0.1194(4) 0.038 Uiso calc R 1 H
H32 0.0140(8) 0.6377(5) 0.0628(3) 0.038 Uiso calc R 1 H
H33 0.0776(7) 0.6025(3) 0.1519(4) 0.038 Uiso calc R 1 H
C4 0.27317(9) 0.49941(6) 0.03070(4) 0.02484(13) Uani d . 1 C
H41 0.3073(3) 0.4374(5) -0.0010(3) 0.030 Uiso calc R 1 H
H42 0.26484(12) 0.5594(5) -0.0065(3) 0.030 Uiso calc R 1 H
C5 0.41688(10) 0.52274(7) 0.09295(5) 0.02961(15) Uani d . 1 C
H51 0.5233(9) 0.5503(7) 0.0641(2) 0.044 Uiso calc R 1 H
H52 0.4472(8) 0.4556(5) 0.1229(4) 0.044 Uiso calc R 1 H
H53 0.3744(5) 0.5776(6) 0.1327(4) 0.044 Uiso calc R 1 H
C6 -0.07799(7) 0.36975(5) 0.17218(4) 0.01611(10) Uani d . 1 C
C7 -0.26939(7) 0.42941(5) 0.28367(4) 0.01535(9) Uani d . 1 C
H71 -0.3582(9) 0.42214(9) 0.2444(4) 0.018 Uiso calc R 1 H
C8 -0.29109(8) 0.33920(5) 0.34763(4) 0.01819(10) Uani d . 1 C
H81 -0.2492(5) 0.2747(8) 0.3231(3) 0.022 Uiso calc R 1 H
C9 -0.17735(11) 0.36074(7) 0.42257(5) 0.02926(15) Uani d . 1 C
H91 -0.1844(9) 0.3008(6) 0.4594(4) 0.044 Uiso calc R 1 H
H92 -0.2185(8) 0.4242(6) 0.4498(4) 0.044 Uiso calc R 1 H
H93 -0.0573(10) 0.3708(7) 0.40578(16) 0.044 Uiso calc R 1 H
C10 -0.48263(9) 0.31989(6) 0.37261(4) 0.02383(12) Uani d . 1 C
H101 -0.48484(10) 0.2680(4) 0.4173(4) 0.029 Uiso calc R 1 H
H102 -0.5315(4) 0.3868(6) 0.39343(19) 0.029 Uiso calc R 1 H
C11 -0.59937(10) 0.27942(7) 0.30414(5) 0.03235(15) Uani d . 1 C
H111 -0.7120(10) 0.2635(7) 0.3252(2) 0.049 Uiso calc R 1 H
H112 -0.5497(7) 0.2169(6) 0.2813(4) 0.049 Uiso calc R 1 H
H113 -0.6092(9) 0.3326(5) 0.2633(4) 0.049 Uiso calc R 1 H
C12 -0.28492(8) 0.54105(5) 0.32253(4) 0.01738(10) Uani d . 1 C
O1W 0.78097(7) 0.04139(6) 0.20519(4) 0.03645(15) Uani d . 1 O
H11W 0.686(2) 0.0479(13) 0.1831(9) 0.055 Uiso d . 1 H
H12W 0.841(2) 0.0854(13) 0.1836(10) 0.055 Uiso d . 1 H
O2W 0.50836(6) 0.24232(4) 0.06819(3) 0.01836(8) Uani d . 1 O
H21W 0.5848(16) 0.2646(10) 0.0939(7) 0.028 Uiso d . 1 H
H22W 0.4767(15) 0.1866(10) 0.0962(7) 0.028 Uiso d . 1 H

loop_
_atom_site_aniso_label
_atom_site_aniso_U_11
_atom_site_aniso_U_22
_atom_site_aniso_U_33
_atom_site_aniso_U_12
_atom_site_aniso_U_13
_atom_site_aniso_U_23
O1 0.01726(19) 0.0338(3) 0.0312(3) -0.00742(19) 0.00188(18) -0.0152(2)
O2 0.0208(2) 0.0186(2) 0.0355(3) -0.00283(16) 0.00355(18) -0.00871(19)
O3 0.01754(18) 0.01755(19) 0.0328(2) 0.00288(15) 0.00169(17) -0.00418(18)
N1 0.01476(19) 0.0150(2) 0.0194(2) 0.00098(16) 0.00065(16) 0.00038(17)
N2 0.01460(18) 0.0186(2) 0.0185(2) -0.00224(16) 0.00014(16) -0.00404(17)
C1 0.01430(19) 0.0139(2) 0.0158(2) -0.00096(17) -0.00064(17) -0.00055(17)
C2 0.0215(2) 0.0153(2) 0.0178(2) -0.0004(2) -0.0027(2) 0.00175(19)
C3 0.0336(3) 0.0147(3) 0.0271(3) 0.0022(2) -0.0025(3) 0.0015(2)
C4 0.0269(3) 0.0261(3) 0.0215(3) -0.0033(2) 0.0026(2) 0.0067(2)
C5 0.0235(3) 0.0321(4) 0.0332(3) -0.0088(3) 0.0005(3) 0.0065(3)
C6 0.01441(19) 0.0152(2) 0.0187(2) -0.00094(18) -0.00023(18) -0.00143(19)
C7 0.01466(19) 0.0148(2) 0.0166(2) 0.00010(18) -0.00051(17) -0.00140(18)
C8 0.0221(2) 0.0152(2) 0.0173(2) 0.00249(19) -0.0004(2) -0.00053(19)
C9 0.0369(3) 0.0296(3) 0.0213(3) 0.0060(3) -0.0098(3) 0.0001(3)
C10 0.0282(3) 0.0191(3) 0.0242(3) -0.0018(2) 0.0083(2) 0.0001(2)
C11 0.0265(3) 0.0320(4) 0.0385(4) -0.0078(3) -0.0011(3) 0.0047(3)
C12 0.0182(2) 0.0146(2) 0.0194(2) 0.00158(18) -0.00108(18) -0.00134(19)
O1W 0.0197(2) 0.0466(4) 0.0430(3) -0.0021(2) -0.0063(2) 0.0209(3)
O2W 0.01626(17) 0.0180(2) 0.0208(2) -0.00309(15) -0.00210(15) -0.00033(16)

loop_
_atom_type_symbol
_atom_type_description
_atom_type_scat_dispersion_real
_atom_type_scat_dispersion_imag
_atom_type_scat_source
C C 0.0033 0.0016 'International Tables Vol C Tables 4.2.6.8 and 6.1.1.4'
H H 0.0000 0.0000 'International Tables Vol C Tables 4.2.6.8 and 6.1.1.4'
N N 0.0061 0.0033 'International Tables Vol C Tables 4.2.6.8 and 6.1.1.4'
O O 0.0106 0.0060 'International Tables Vol C Tables 4.2.6.8 and 6.1.1.4'

loop_
_geom_angle_atom_site_label_1
_geom_angle_atom_site_label_2
_geom_angle_atom_site_label_3
_geom_angle
C1 N1 H1 113.5(7)
C1 N1 H2 108.5(8)
H1 N1 H2 104.5(10)
C1 N1 H3 110.9(7)
H1 N1 H3 110.8(10)
H2 N1 H3 108.3(10)
C6 N2 C7 123.10(5)
C6 N2 H4 121.6(7)
C7 N2 H4 115.0(7)
N1 C1 C6 108.50(4)
N1 C1 C2 109.32(5)
C6 C1 C2 111.51(5)
N1 C1 H11 109.2
C6 C1 H11 109.2
C2 C1 H11 109.2
C3 C2 C4 111.73(6)
C3 C2 C1 111.77(5)
C4 C2 C1 110.58(5)
C3 C2 H21 107.5
C4 C2 H21 107.5
C1 C2 H21 107.5
C2 C3 H31 109.5
C2 C3 H32 109.5
H31 C3 H32 109.5
C2 C3 H33 109.5
H31 C3 H33 109.5
H32 C3 H33 109.5
C5 C4 C2 114.73(6)
C5 C4 H41 108.6
C2 C4 H41 108.6
C5 C4 H42 108.6
C2 C4 H42 108.6
H41 C4 H42 107.6
C4 C5 H51 109.5
C4 C5 H52 109.5
H51 C5 H52 109.5
C4 C5 H53 109.5
H51 C5 H53 109.5
H52 C5 H53 109.5
O1 C6 N2 125.20(6)
O1 C6 C1 120.00(5)
N2 C6 C1 114.78(5)
N2 C7 C12 108.89(5)
N2 C7 C8 110.72(5)
C12 C7 C8 111.97(5)
N2 C7 H71 108.4
C12 C7 H71 108.4
C8 C7 H71 108.4
C9 C8 C10 110.74(6)
C9 C8 C7 110.73(5)
C10 C8 C7 113.35(5)
C9 C8 H81 107.2
C10 C8 H81 107.2
C7 C8 H81 107.2
C8 C9 H91 109.5
C8 C9 H92 109.5
H91 C9 H92 109.5
C8 C9 H93 109.5
H91 C9 H93 109.5
H92 C9 H93 109.5
C11 C10 C8 114.42(6)
C11 C10 H101 108.7
C8 C10 H101 108.7
C11 C10 H102 108.7
C8 C10 H102 108.7
H101 C10 H102 107.6
C10 C11 H111 109.5
C10 C11 H112 109.5
H111 C11 H112 109.5
C10 C11 H113 109.5
H111 C11 H113 109.5
H112 C11 H113 109.5
O2 C12 O3 126.05(6)
O2 C12 C7 118.30(5)
O3 C12 C7 115.63(5)
H11W O1W H12W 104.3(15)
H21W O2W H22W 102.2(11)

loop_
_geom_bond_atom_site_label_1
_geom_bond_atom_site_label_2
_geom_bond_distance
O1 C6 1.2377(7)
O2 C12 1.2542(8)
O3 C12 1.2641(7)
N1 C1 1.4918(8)
N1 H1 0.928(11)
N1 H2 0.835(11)
N1 H3 0.903(10)
N2 C6 1.3314(8)
N2 C7 1.4616(7)
N2 H4 0.831(11)
C1 C6 1.5233(8)
C1 C2 1.5474(8)
C1 H11 0.9448
C2 C3 1.5345(9)
C2 C4 1.5441(9)
C2 H21 0.9606
C3 H31 0.9799
C3 H32 0.9799
C3 H33 0.9799
C4 C5 1.5266(11)
C4 H41 0.9703
C4 H42 0.9703
C5 H51 1.0012
C5 H52 1.0012
C5 H53 1.0012
C7 C12 1.5420(8)
C7 C8 1.5509(8)
C7 H71 0.9398
C8 C9 1.5283(10)
C8 C10 1.5377(9)
C8 H81 0.9583
C9 H91 0.9650
C9 H92 0.9650
C9 H93 0.9650
C10 C11 1.5202(11)
C10 H101 0.9796
C10 H102 0.9796
C11 H111 0.9476
C11 H112 0.9476
C11 H113 0.9476
O1W H11W 0.811(16)
O1W H12W 0.801(17)
O2W H21W 0.772(12)
O2W H22W 0.870(12)

loop_
_geom_hbond_atom_site_label_D
_geom_hbond_atom_site_label_H
_geom_hbond_atom_site_label_A
_geom_hbond_site_symmetry_A
_geom_hbond_distance_DH
_geom_hbond_distance_HA
_geom_hbond_distance_DA
_geom_hbond_angle_DHA
_geom_hbond_publ_flag
N1 H1 O2 3_545 0.928(11) 1.814(11) 2.7293(7) 168.7(10) y
N1 H2 O2w 1_555 0.835(11) 2.001(12) 2.7920(7) 157.8(11) y
N1 H3 O2W 4_455 0.903(10) 1.959(10) 2.8502(7) 169.2(10) y
N2 H4 O1W 3_655 0.831(11) 2.173(11) 2.9905(8) 167.9(9) y
O1W H11W O3 3_545 0.811(16) 1.997(16) 2.7968(7) 168.5(15) y
O1W H12W O2 3_645 0.801(17) 2.364(15) 2.9487(8) 130.6(14) y
O2W H21W O1 1_655 0.772(12) 1.969(13) 2.7271(7) 167.5(12) y
O2W H22W O3 3_545 0.870(12) 1.792(13) 2.6582(7) 173.6(11) y

loop_
_geom_torsion_atom_site_label_1
_geom_torsion_atom_site_label_2
_geom_torsion_atom_site_label_3
_geom_torsion_atom_site_label_4
_geom_torsion
N1 C1 C2 C3 171.90(5)
C6 C1 C2 C3 51.93(6)
N1 C1 C2 C4 -62.94(6)
C6 C1 C2 C4 177.09(5)
C3 C2 C4 C5 70.24(8)
C1 C2 C4 C5 -54.94(8)
C7 N2 C6 O1 -9.11(10)
C7 N2 C6 C1 168.96(5)
N1 C1 C6 O1 -37.12(8)
C2 C1 C6 O1 83.33(7)
N1 C1 C6 N2 144.70(5)
C2 C1 C6 N2 -94.85(6)
C6 N2 C7 C12 -142.51(6)
C6 N2 C7 C8 93.98(7)
N2 C7 C8 C9 73.77(6)
C12 C7 C8 C9 -47.94(7)
N2 C7 C8 C10 -161.08(5)
C12 C7 C8 C10 77.21(6)
C9 C8 C10 C11 -170.15(6)
C7 C8 C10 C11 64.71(7)
N2 C7 C12 O2 -12.99(8)
C8 C7 C12 O2 109.77(6)
N2 C7 C12 O3 168.66(5)
C8 C7 C12 O3 -68.58(7)

loop_
_cod_related_entry_id
_cod_related_entry_database
_cod_related_entry_code
1 ChemSpider 21188206
